data_4509761
loop_
_publ_author_name
'Wang, Hailong'
'Zhang, Daopeng'
'Sun, Daofeng'
'Chen, Yuting'
'Zhang, Li-Fang'
'Tian, Laijin'
'Jiang, Jianzhuang'
'Ni, Zhong-Hai'

_publ_section_title
;
 Co(II) Metal&#x2212;Organic Frameworks (MOFs) Assembled from Asymmetric
 Semirigid Multicarboxylate Ligands: Synthesis, Crystal Structures, and
 Magnetic Properties
;
_journal_issue 12
_journal_name_full 'Crystal Growth &amp; Design'
_journal_page_first 5273
_journal_paper_doi 10.1021/cg900788h
_journal_volume 9
_journal_year 2009
_chemical_formula_moiety 'C70 H58 Co3 N8 O20, 6(H2 O)'
_chemical_formula_sum 'C35 H35 Co1.5 N4 O13'
_chemical_formula_weight 808.07
_chemical_name_systematic
; 
 ? 
;
_space_group_IT_number 2
_symmetry_cell_setting triclinic
_symmetry_space_group_name_Hall '-P 1'
_symmetry_space_group_name_H-M 'P -1'
_atom_sites_solution_hydrogens geom
_atom_sites_solution_primary direct
_atom_sites_solution_secondary difmap
_audit_creation_method SHELXL-97
_cell_angle_alpha 79.460(2)
_cell_angle_beta 79.462(2)
_cell_angle_gamma 66.512(2)
_cell_formula_units_Z 2
_cell_length_a 9.3521(9)
_cell_length_b 11.3471(12)
_cell_length_c 18.8078(18)
_cell_measurement_reflns_used 3586
_cell_measurement_temperature 298(2)
_cell_measurement_theta_max 22.45
_cell_measurement_theta_min 2.46
_cell_volume 1786.2(3)
_computing_cell_refinement 'SAINT (Bruker, 1999)'
_computing_data_collection 'SMART (Bruker, 1997)'
_computing_data_reduction SAINT
_computing_molecular_graphics 'SHELXTL-PLUS (Sheldrick, 1990)'
_computing_publication_material SHELXL-97
_computing_structure_refinement 'SHELXL-97 (Sheldrick, 1997)'
_computing_structure_solution 'SHELXL-97 (Sheldrick, 1997)'
_diffrn_ambient_temperature 298(2)
_diffrn_detector_area_resol_mean 0
_diffrn_measured_fraction_theta_full 0.989
_diffrn_measured_fraction_theta_max 0.989
_diffrn_measurement_device_type 'Bruker APEX CCD area-detector'
_diffrn_measurement_method '\w scans'
_diffrn_radiation_monochromator graphite
_diffrn_radiation_source 'fine-focus sealed tube'
_diffrn_radiation_type MoK\a
_diffrn_radiation_wavelength 0.71073
_diffrn_reflns_av_R_equivalents 0.0295
_diffrn_reflns_av_sigmaI/netI 0.0707
_diffrn_reflns_limit_h_max 11
_diffrn_reflns_limit_h_min -10
_diffrn_reflns_limit_k_max 11
_diffrn_reflns_limit_k_min -13
_diffrn_reflns_limit_l_max 22
_diffrn_reflns_limit_l_min -20
_diffrn_reflns_number 8934
_diffrn_reflns_theta_full 25.00
_diffrn_reflns_theta_max 25.00
_diffrn_reflns_theta_min 1.97
_diffrn_standards_interval_count 0
_diffrn_standards_interval_time 0
_diffrn_standards_number 0
_exptl_absorpt_coefficient_mu 0.777
_exptl_absorpt_correction_T_max 0.9263
_exptl_absorpt_correction_T_min 0.8294
_exptl_absorpt_correction_type multi-scan
_exptl_absorpt_process_details 'SADABS (Sheldrick, 2003)'
_exptl_crystal_colour pink
_exptl_crystal_density_diffrn 1.502
_exptl_crystal_density_method 'not measured'
_exptl_crystal_description block
_exptl_crystal_F_000 835
_exptl_crystal_size_max 0.25
_exptl_crystal_size_mid 0.15
_exptl_crystal_size_min 0.10
_refine_diff_density_max 0.495
_refine_diff_density_min -0.341
_refine_diff_density_rms 0.071
_refine_ls_extinction_method none
_refine_ls_goodness_of_fit_ref 0.997
_refine_ls_hydrogen_treatment mixed
_refine_ls_matrix_type full
_refine_ls_number_parameters 511
_refine_ls_number_reflns 6216
_refine_ls_number_restraints 25
_refine_ls_restrained_S_all 1.005
_refine_ls_R_factor_all 0.0829
_refine_ls_R_factor_gt 0.0487
_refine_ls_shift/su_max 0.002
_refine_ls_shift/su_mean 0.000
_refine_ls_structure_factor_coef Fsqd
_refine_ls_weighting_details 'calc w=1/[\s^2^(Fo^2^)+(0.0592P)^2^+0.0000P] where P=(Fo^2^+2Fc^2^)/3'
_refine_ls_weighting_scheme calc
_refine_ls_wR_factor_gt 0.1117
_refine_ls_wR_factor_ref 0.1234
_reflns_number_gt 4238
_reflns_number_total 6216
_reflns_threshold_expression >2sigma(I)
_cod_data_source_file cg900788hsup1.cif
_cod_data_source_block 4
_cod_original_sg_symbol_Hall -P1
_cod_original_sg_symbol_H-M p-1
_cod_original_formula_sum 'C35 H35 Co1.50 N4 O13'
_cod_database_code 4509761

loop_
_symmetry_equiv_pos_as_xyz
'x, y, z'
'-x, -y, -z'

loop_
_atom_site_label
_atom_site_type_symbol
_atom_site_fract_x
_atom_site_fract_y
_atom_site_fract_z
_atom_site_U_iso_or_equiv
_atom_site_adp_type
_atom_site_occupancy
_atom_site_symmetry_multiplicity
_atom_site_calc_flag
_atom_site_refinement_flags
C1 C 0.7559(5) 0.1839(4) 0.8072(2) 0.0387(10) Uani 1 1 d .
C2 C 0.6093(5) 0.2701(4) 0.8348(2) 0.0350(9) Uani 1 1 d .
C3 C 0.5217(6) 0.3723(4) 0.7878(2) 0.0539(12) Uani 1 1 d .
H3 H 0.4248 0.4306 0.8058 0.065 Uiso 1 1 calc R
C4 C 0.5767(7) 0.3889(5) 0.7137(3) 0.0633(14) Uani 1 1 d .
H4 H 0.5178 0.4581 0.6826 0.076 Uiso 1 1 calc R
C5 C 0.7160(7) 0.3035(6) 0.6882(2) 0.0559(13) Uani 1 1 d .
C6 C 0.8049(6) 0.2024(5) 0.7331(2) 0.0558(13) Uani 1 1 d .
H6 H 0.9005 0.1446 0.7137 0.067 Uiso 1 1 calc R
C7 C 0.8690(5) 0.0788(4) 0.8550(2) 0.0462(11) Uani 1 1 d .
C8 C 0.5390(4) 0.2565(4) 0.9137(2) 0.0322(9) Uani 1 1 d .
C9 C 0.7170(6) 0.3212(5) 0.5576(2) 0.0543(13) Uani 1 1 d .
C10 C 0.5991(6) 0.2766(5) 0.5625(2) 0.0562(13) Uani 1 1 d .
H10 H 0.5492 0.2552 0.6076 0.067 Uiso 1 1 calc R
C11 C 0.5560(5) 0.2642(5) 0.4980(2) 0.0494(12) Uani 1 1 d .
H11 H 0.4755 0.2346 0.5005 0.059 Uiso 1 1 calc R
C12 C 0.6284(5) 0.2943(4) 0.4308(2) 0.0391(10) Uani 1 1 d .
C13 C 0.7449(6) 0.3423(5) 0.4283(2) 0.0543(13) Uani 1 1 d .
H13 H 0.7940 0.3652 0.3834 0.065 Uiso 1 1 calc R
C14 C 0.7891(6) 0.3566(5) 0.4913(2) 0.0625(14) Uani 1 1 d .
H14 H 0.8664 0.3897 0.4890 0.075 Uiso 1 1 calc R
C15 C 0.5941(5) 0.2686(4) 0.3612(2) 0.0362(10) Uani 1 1 d .
C16 C 1.1325(4) 0.2056(4) 1.0016(3) 0.0494(12) Uani 1 1 d .
H16 H 1.2267 0.1341 1.0018 0.059 Uiso 1 1 calc R
C17 C 1.1363(4) 0.3256(4) 1.0004(3) 0.0525(13) Uani 1 1 d .
H17 H 1.2320 0.3332 0.9995 0.063 Uiso 1 1 calc R
C18 C 1.0012(4) 0.4344(3) 1.0007(2) 0.0310(9) Uani 1 1 d .
C19 C 0.8650(5) 0.4127(4) 1.0031(3) 0.0591(15) Uani 1 1 d .
H19 H 0.7686 0.4820 1.0044 0.071 Uiso 1 1 calc R
C20 C 0.8705(5) 0.2903(4) 1.0034(3) 0.0561(14) Uani 1 1 d .
H20 H 0.7764 0.2800 1.0044 0.067 Uiso 1 1 calc R
C21 C 0.2596(5) 0.0994(5) 0.4346(3) 0.0590(13) Uani 1 1 d .
H21 H 0.3376 0.1188 0.4484 0.071 Uiso 1 1 calc R
C22 C 0.1660(5) 0.0558(5) 0.4887(2) 0.0557(13) Uani 1 1 d .
H22 H 0.1804 0.0484 0.5372 0.067 Uiso 1 1 calc R
C23 C 0.0521(4) 0.0231(4) 0.4718(2) 0.0395(10) Uani 1 1 d .
C24 C 0.0405(6) 0.0371(6) 0.3990(3) 0.0787(19) Uani 1 1 d .
H24 H -0.0344 0.0158 0.3839 0.094 Uiso 1 1 calc R
C25 C 0.1392(6) 0.0825(6) 0.3476(3) 0.0730(17) Uani 1 1 d .
H25 H 0.1283 0.0896 0.2987 0.088 Uiso 1 1 calc R
C26 C 0.6659(5) -0.0589(4) 0.3376(3) 0.0569(13) Uani 1 1 d .
H26 H 0.6497 -0.0095 0.3749 0.068 Uiso 1 1 calc R
C27 C 0.7873(5) -0.1778(4) 0.3395(3) 0.0586(14) Uani 1 1 d .
H27 H 0.8484 -0.2071 0.3777 0.070 Uiso 1 1 calc R
C28 C 0.8186(4) -0.2540(4) 0.2847(2) 0.0350(9) Uani 1 1 d .
C29 C 0.7173(5) -0.2037(4) 0.2319(2) 0.0533(13) Uani 1 1 d .
H29 H 0.7314 -0.2502 0.1936 0.064 Uiso 1 1 calc R
C30 C 0.5963(5) -0.0858(4) 0.2359(2) 0.0512(12) Uani 1 1 d .
H30 H 0.5277 -0.0571 0.2007 0.061 Uiso 1 1 calc R
C32 C 1.0026(5) -0.4575(4) 0.3464(2) 0.0440(11) Uani 1 1 d .
C33 C 0.9517(4) -0.3804(4) 0.2827(2) 0.0319(9) Uani 1 1 d .
C34 C 1.0354(5) -0.4250(4) 0.2189(2) 0.0460(11) Uani 1 1 d .
H34 H 1.0076 -0.3760 0.1746 0.055 Uiso 1 1 calc R
C35 C 1.1611(5) -0.5428(4) 0.2200(2) 0.0478(12) Uani 1 1 d .
H35 H 1.2153 -0.5705 0.1756 0.057 Uiso 1 1 calc R
N1 N 0.5704(3) -0.0098(3) 0.28655(17) 0.0335(8) Uani 1 1 d .
N2 N 1.2087(4) -0.6183(3) 0.28058(17) 0.0362(8) Uani 1 1 d .
N3 N 0.2466(4) 0.1160(3) 0.36398(17) 0.0361(8) Uani 1 1 d .
N4 N 1.0009(3) 0.1862(3) 1.00235(18) 0.0345(8) Uani 1 1 d .
O1 O 0.8450(3) 0.0869(2) 0.92094(14) 0.0355(6) Uani 1 1 d .
O2 O 0.9865(4) -0.0040(4) 0.82317(19) 0.0884(13) Uani 1 1 d .
O3 O 0.4999(3) 0.1627(3) 0.93530(14) 0.0413(7) Uani 1 1 d .
O4 O 0.5165(3) 0.3463(3) 0.94914(15) 0.0458(7) Uani 1 1 d .
O5 O 0.7837(5) 0.3258(4) 0.61629(17) 0.0835(12) Uani 1 1 d U
O6 O 0.4837(3) 0.2290(3) 0.36537(14) 0.0359(6) Uani 1 1 d .
O7 O 0.6786(4) 0.2866(4) 0.30390(16) 0.0600(9) Uani 1 1 d .
O8 O 0.8072(3) 0.0385(3) 1.08276(17) 0.0488(8) Uani 1 1 d D
O9 O 0.5550(3) 0.2381(3) 0.20278(16) 0.0392(7) Uani 1 1 d D
O10 O 0.2966(4) 0.1639(3) 0.19707(15) 0.0399(7) Uani 1 1 d D
O11 O 0.4607(3) 0.4102(3) 0.08806(14) 0.0498(8) Uani 1 1 d D
H11A H 0.4318 0.4919 0.0832 0.075 Uiso 1 1 d RD
H11B H 0.5048 0.3801 0.0482 0.075 Uiso 1 1 d RD
O12 O 1.0280(4) -0.2512(4) 0.8049(2) 0.1017(14) Uani 1 1 d D
H12A H 1.0061 -0.1694 0.7933 0.153 Uiso 1 1 d RD
H12B H 1.1208 -0.2917 0.7849 0.153 Uiso 1 1 d RD
O13 O 0.4899(3) 0.0771(3) 1.07793(14) 0.0418(7) Uani 1 1 d D
H13A H 0.4841 0.1185 1.0353 0.063 Uiso 1 1 d RD
H13B H 0.5025 -0.0008 1.0765 0.063 Uiso 1 1 d RD
Co1 Co 1.0000 0.0000 1.0000 0.02729(19) Uani 1 2 d S
Co2 Co 0.39464(6) 0.18953(5) 0.28192(3) 0.02851(16) Uani 1 1 d .
C31 C 1.1301(5) -0.5729(4) 0.3429(2) 0.0451(11) Uani 1 1 d .
H31 H 1.1632 -0.6220 0.3864 0.054 Uiso 1 1 calc R
H32 H 0.952(5) -0.437(4) 0.392(2) 0.054 Uiso 1 1 d .
H9A H 0.532(4) 0.291(3) 0.1652(13) 0.044(13) Uiso 1 1 d D
H9B H 0.604(5) 0.260(4) 0.2281(19) 0.10(2) Uiso 1 1 d D
H10A H 0.209(2) 0.200(4) 0.199(2) 0.08(2) Uiso 1 1 d D
H10B H 0.344(4) 0.143(4) 0.1538(19) 0.070(17) Uiso 1 1 d D
H8B H 0.7099(17) 0.056(5) 1.085(2) 0.075(17) Uiso 1 1 d D
H8A H 0.830(4) 0.042(5) 1.1236(12) 0.071(18) Uiso 1 1 d D

loop_
_atom_site_aniso_label
_atom_site_aniso_U_11
_atom_site_aniso_U_22
_atom_site_aniso_U_33
_atom_site_aniso_U_23
_atom_site_aniso_U_13
_atom_site_aniso_U_12
C1 0.043(2) 0.046(3) 0.033(2) -0.008(2) -0.0042(19) -0.021(2)
C2 0.051(2) 0.033(2) 0.030(2) -0.0027(18) -0.0134(19) -0.022(2)
C3 0.066(3) 0.045(3) 0.047(3) -0.006(2) -0.016(2) -0.014(2)
C4 0.100(4) 0.057(3) 0.040(3) 0.017(2) -0.029(3) -0.039(3)
C5 0.086(4) 0.078(4) 0.025(3) -0.001(3) -0.007(3) -0.056(3)
C6 0.055(3) 0.084(4) 0.038(3) -0.017(3) 0.002(2) -0.036(3)
C7 0.038(2) 0.048(3) 0.048(3) -0.018(2) 0.001(2) -0.009(2)
C8 0.028(2) 0.031(2) 0.036(2) -0.0108(19) -0.0044(17) -0.0066(18)
C9 0.081(3) 0.073(4) 0.030(3) -0.003(2) -0.011(2) -0.052(3)
C10 0.075(3) 0.078(4) 0.029(3) -0.007(2) -0.001(2) -0.045(3)
C11 0.058(3) 0.063(3) 0.039(3) -0.011(2) -0.005(2) -0.035(3)
C12 0.052(3) 0.035(2) 0.031(2) 0.0015(18) -0.012(2) -0.017(2)
C13 0.076(3) 0.074(4) 0.031(3) -0.002(2) -0.011(2) -0.047(3)
C14 0.086(4) 0.090(4) 0.037(3) 0.001(3) -0.009(3) -0.063(3)
C15 0.040(2) 0.033(2) 0.033(2) -0.0063(18) -0.011(2) -0.007(2)
C16 0.025(2) 0.023(2) 0.102(4) -0.016(2) -0.008(2) -0.0072(18)
C17 0.024(2) 0.030(2) 0.108(4) -0.021(2) -0.004(2) -0.0115(19)
C18 0.030(2) 0.025(2) 0.042(2) -0.0061(17) -0.0078(18) -0.0120(17)
C19 0.029(2) 0.020(2) 0.131(5) -0.016(3) -0.024(3) -0.0016(18)
C20 0.026(2) 0.022(2) 0.126(5) -0.013(2) -0.021(2) -0.0082(18)
C21 0.056(3) 0.081(4) 0.053(3) -0.001(3) -0.009(3) -0.043(3)
C22 0.066(3) 0.087(4) 0.032(3) 0.008(2) -0.009(2) -0.052(3)
C23 0.042(2) 0.038(2) 0.035(2) -0.0079(19) 0.0001(19) -0.012(2)
C24 0.093(4) 0.143(6) 0.039(3) -0.009(3) 0.000(3) -0.089(4)
C25 0.091(4) 0.128(5) 0.031(3) -0.009(3) 0.003(3) -0.079(4)
C26 0.060(3) 0.039(3) 0.059(3) -0.024(2) -0.024(3) 0.010(2)
C27 0.057(3) 0.049(3) 0.059(3) -0.023(2) -0.030(3) 0.008(2)
C28 0.032(2) 0.029(2) 0.039(2) -0.0081(18) -0.0018(18) -0.0068(18)
C29 0.063(3) 0.039(3) 0.047(3) -0.017(2) -0.020(2) 0.002(2)
C30 0.056(3) 0.038(3) 0.047(3) -0.011(2) -0.024(2) 0.005(2)
C32 0.047(3) 0.037(3) 0.033(3) -0.006(2) -0.001(2) -0.001(2)
C33 0.031(2) 0.025(2) 0.036(2) -0.0015(17) -0.0053(18) -0.0074(17)
C34 0.050(3) 0.032(2) 0.033(2) -0.0013(19) -0.005(2) 0.007(2)
C35 0.057(3) 0.036(3) 0.032(2) -0.005(2) 0.002(2) -0.001(2)
N1 0.0342(18) 0.0281(18) 0.0323(19) -0.0045(15) -0.0069(15) -0.0039(15)
N2 0.0348(18) 0.0287(19) 0.036(2) -0.0076(15) -0.0008(16) -0.0020(15)
N3 0.0372(19) 0.036(2) 0.0300(19) -0.0027(15) 0.0006(16) -0.0118(16)
N4 0.0284(17) 0.0248(18) 0.054(2) -0.0062(16) -0.0109(15) -0.0106(15)
O1 0.0354(15) 0.0341(16) 0.0357(16) -0.0064(13) -0.0043(13) -0.0110(13)
O2 0.069(2) 0.098(3) 0.064(2) -0.040(2) -0.009(2) 0.017(2)
O3 0.0459(17) 0.0403(18) 0.0414(17) -0.0057(13) 0.0024(13) -0.0231(14)
O4 0.0556(18) 0.0418(18) 0.0404(17) -0.0153(14) -0.0021(14) -0.0162(15)
O5 0.118(3) 0.142(4) 0.0324(19) 0.004(2) -0.0156(19) -0.096(3)
O6 0.0372(15) 0.0371(17) 0.0350(16) -0.0075(12) -0.0053(12) -0.0139(13)
O7 0.060(2) 0.104(3) 0.0331(18) -0.0172(18) 0.0026(16) -0.049(2)
O8 0.0333(18) 0.068(2) 0.050(2) -0.0191(17) 0.0024(15) -0.0221(16)
O9 0.0428(17) 0.0452(19) 0.0287(17) 0.0018(15) -0.0055(14) -0.0178(15)
O10 0.0296(17) 0.0481(19) 0.0373(19) -0.0122(15) -0.0040(14) -0.0068(14)
O11 0.066(2) 0.0429(18) 0.0319(16) 0.0016(13) -0.0023(15) -0.0162(16)
O12 0.069(3) 0.126(4) 0.120(4) -0.040(3) -0.008(2) -0.037(3)
O13 0.0485(17) 0.0444(18) 0.0344(16) -0.0106(13) -0.0042(13) -0.0174(14)
Co1 0.0236(4) 0.0205(4) 0.0394(5) -0.0059(3) -0.0040(3) -0.0090(3)
Co2 0.0288(3) 0.0255(3) 0.0259(3) -0.0037(2) -0.0015(2) -0.0053(2)
C31 0.051(3) 0.036(3) 0.034(3) 0.001(2) -0.006(2) -0.003(2)

loop_
_atom_type_symbol
_atom_type_description
_atom_type_scat_dispersion_real
_atom_type_scat_dispersion_imag
_atom_type_scat_source
C C 0.0033 0.0016 'International Tables Vol C Tables 4.2.6.8 and 6.1.1.4'
H H 0.0000 0.0000 'International Tables Vol C Tables 4.2.6.8 and 6.1.1.4'
N N 0.0061 0.0033 'International Tables Vol C Tables 4.2.6.8 and 6.1.1.4'
O O 0.0106 0.0060 'International Tables Vol C Tables 4.2.6.8 and 6.1.1.4'
Co Co 0.3494 0.9721 'International Tables Vol C Tables 4.2.6.8 and 6.1.1.4'

loop_
_geom_angle_atom_site_label_1
_geom_angle_atom_site_label_2
_geom_angle_atom_site_label_3
_geom_angle
_geom_angle_site_symmetry_1
_geom_angle_site_symmetry_3
C6 C1 C2 118.2(4) . .
C6 C1 C7 118.5(4) . .
C2 C1 C7 123.2(4) . .
C3 C2 C1 118.9(4) . .
C3 C2 C8 117.8(4) . .
C1 C2 C8 123.3(4) . .
C2 C3 C4 121.1(5) . .
C2 C3 H3 119.4 . .
C4 C3 H3 119.4 . .
C5 C4 C3 118.9(5) . .
C5 C4 H4 120.6 . .
C3 C4 H4 120.6 . .
C4 C5 C6 121.3(4) . .
C4 C5 O5 120.3(5) . .
C6 C5 O5 117.8(5) . .
C5 C6 C1 121.6(5) . .
C5 C6 H6 119.2 . .
C1 C6 H6 119.2 . .
O1 C7 O2 125.3(4) . .
O1 C7 C1 117.4(4) . .
O2 C7 C1 117.0(4) . .
O3 C8 O4 126.2(4) . .
O3 C8 C2 117.4(3) . .
O4 C8 C2 116.3(4) . .
C10 C9 C14 121.7(4) . .
C10 C9 O5 124.6(4) . .
C14 C9 O5 113.5(4) . .
C9 C10 C11 117.9(4) . .
C9 C10 H10 121.0 . .
C11 C10 H10 121.0 . .
C12 C11 C10 122.2(4) . .
C12 C11 H11 118.9 . .
C10 C11 H11 118.9 . .
C11 C12 C13 117.9(4) . .
C11 C12 C15 122.5(4) . .
C13 C12 C15 119.5(4) . .
C14 C13 C12 121.2(4) . .
C14 C13 H13 119.4 . .
C12 C13 H13 119.4 . .
C9 C14 C13 119.0(4) . .
C9 C14 H14 120.5 . .
C13 C14 H14 120.5 . .
O7 C15 O6 125.1(4) . .
O7 C15 C12 117.2(4) . .
O6 C15 C12 117.6(4) . .
N4 C16 C17 123.4(4) . .
N4 C16 H16 118.3 . .
C17 C16 H16 118.3 . .
C18 C17 C16 121.0(4) . .
C18 C17 H17 119.5 . .
C16 C17 H17 119.5 . .
C17 C18 C19 115.0(3) . .
C17 C18 C18 123.2(4) . 2_767
C19 C18 C18 121.8(4) . 2_767
C20 C19 C18 120.6(4) . .
C20 C19 H19 119.7 . .
C18 C19 H19 119.7 . .
N4 C20 C19 124.1(4) . .
N4 C20 H20 118.0 . .
C19 C20 H20 118.0 . .
N3 C21 C22 124.6(4) . .
N3 C21 H21 117.7 . .
C22 C21 H21 117.7 . .
C23 C22 C21 120.4(4) . .
C23 C22 H22 119.8 . .
C21 C22 H22 119.8 . .
C22 C23 C24 115.3(4) . .
C22 C23 C23 122.2(5) . 2_556
C24 C23 C23 122.5(5) . 2_556
C23 C24 C25 120.8(4) . .
C23 C24 H24 119.6 . .
C25 C24 H24 119.6 . .
N3 C25 C24 123.7(4) . .
N3 C25 H25 118.1 . .
C24 C25 H25 118.1 . .
N1 C26 C27 124.6(4) . .
N1 C26 H26 117.7 . .
C27 C26 H26 117.7 . .
C26 C27 C28 120.1(4) . .
C26 C27 H27 120.0 . .
C28 C27 H27 120.0 . .
C27 C28 C29 115.4(4) . .
C27 C28 C33 122.1(4) . .
C29 C28 C33 122.5(3) . .
C30 C29 C28 120.4(4) . .
C30 C29 H29 119.8 . .
C28 C29 H29 119.8 . .
N1 C30 C29 124.3(4) . .
N1 C30 H30 117.8 . .
C29 C30 H30 117.8 . .
C31 C32 C33 119.8(4) . .
C31 C32 H32 117(3) . .
C33 C32 H32 123(3) . .
C34 C33 C32 116.4(4) . .
C34 C33 C28 122.4(4) . .
C32 C33 C28 121.1(3) . .
C33 C34 C35 120.3(4) . .
C33 C34 H34 119.9 . .
C35 C34 H34 119.9 . .
N2 C35 C34 123.7(4) . .
N2 C35 H35 118.1 . .
C34 C35 H35 118.1 . .
C26 N1 C30 115.1(3) . .
C26 N1 Co2 121.9(3) . .
C30 N1 Co2 122.8(3) . .
C35 N2 C31 116.0(3) . .
C35 N2 Co2 123.5(3) . 1_645
C31 N2 Co2 120.4(3) . 1_645
C25 N3 C21 115.1(4) . .
C25 N3 Co2 122.3(3) . .
C21 N3 Co2 122.6(3) . .
C20 N4 C16 115.8(3) . .
C20 N4 Co1 121.7(2) . .
C16 N4 Co1 122.4(3) . .
C7 O1 Co1 129.4(3) . .
C9 O5 C5 120.8(4) . .
C15 O6 Co2 129.3(3) . .
Co1 O8 H8B 135(3) . .
Co1 O8 H8A 114(3) . .
H8B O8 H8A 110.7(18) . .
Co2 O9 H9A 125(3) . .
Co2 O9 H9B 101(3) . .
H9A O9 H9B 111.4(18) . .
Co2 O10 H10A 114(3) . .
Co2 O10 H10B 127(3) . .
H10A O10 H10B 115(3) . .
H11A O11 H11B 111.4 . .
H12A O12 H12B 108.2 . .
H13A O13 H13B 110.2 . .
O1 Co1 O1 180.000(1) 2_757 .
O1 Co1 O8 90.11(12) 2_757 .
O1 Co1 O8 89.89(12) . .
O1 Co1 O8 89.89(12) 2_757 2_757
O1 Co1 O8 90.11(12) . 2_757
O8 Co1 O8 180.000(1) . 2_757
O1 Co1 N4 92.66(11) 2_757 .
O1 Co1 N4 87.34(11) . .
O8 Co1 N4 89.33(12) . .
O8 Co1 N4 90.67(12) 2_757 .
O1 Co1 N4 87.34(11) 2_757 2_757
O1 Co1 N4 92.66(11) . 2_757
O8 Co1 N4 90.67(12) . 2_757
O8 Co1 N4 89.33(12) 2_757 2_757
N4 Co1 N4 180.000(1) . 2_757
O9 Co2 O6 91.98(11) . .
O9 Co2 O10 87.44(12) . .
O6 Co2 O10 176.04(11) . .
O9 Co2 N3 173.34(12) . .
O6 Co2 N3 88.78(11) . .
O10 Co2 N3 92.26(12) . .
O9 Co2 N2 97.34(12) . 1_465
O6 Co2 N2 89.72(11) . 1_465
O10 Co2 N2 86.47(12) . 1_465
N3 Co2 N2 89.28(12) . 1_465
O9 Co2 N1 86.24(12) . .
O6 Co2 N1 91.50(11) . .
O10 Co2 N1 92.38(12) . .
N3 Co2 N1 87.13(12) . .
N2 Co2 N1 176.19(12) 1_465 .
N2 C31 C32 123.8(4) . .
N2 C31 H31 118.1 . .
C32 C31 H31 118.1 . .

loop_
_geom_bond_atom_site_label_1
_geom_bond_atom_site_label_2
_geom_bond_distance
_geom_bond_site_symmetry_2
C1 C6 1.389(6) .
C1 C2 1.401(5) .
C1 C7 1.516(6) .
C2 C3 1.390(6) .
C2 C8 1.515(5) .
C3 C4 1.400(6) .
C3 H3 0.9300 .
C4 C5 1.342(7) .
C4 H4 0.9300 .
C5 C6 1.365(7) .
C5 O5 1.408(5) .
C6 H6 0.9300 .
C7 O1 1.234(5) .
C7 O2 1.261(5) .
C8 O3 1.236(4) .
C8 O4 1.247(4) .
C9 C10 1.368(6) .
C9 C14 1.377(6) .
C9 O5 1.382(5) .
C10 C11 1.394(5) .
C10 H10 0.9300 .
C11 C12 1.372(6) .
C11 H11 0.9300 .
C12 C13 1.390(6) .
C12 C15 1.507(5) .
C13 C14 1.379(6) .
C13 H13 0.9300 .
C14 H14 0.9300 .
C15 O7 1.251(5) .
C15 O6 1.266(5) .
C16 N4 1.330(5) .
C16 C17 1.374(5) .
C16 H16 0.9300 .
C17 C18 1.370(5) .
C17 H17 0.9300 .
C18 C19 1.382(5) .
C18 C18 1.475(7) 2_767
C19 C20 1.368(6) .
C19 H19 0.9300 .
C20 N4 1.317(5) .
C20 H20 0.9300 .
C21 N3 1.329(5) .
C21 C22 1.372(6) .
C21 H21 0.9300 .
C22 C23 1.362(6) .
C22 H22 0.9300 .
C23 C24 1.368(6) .
C23 C23 1.476(8) 2_556
C24 C25 1.387(6) .
C24 H24 0.9300 .
C25 N3 1.307(5) .
C25 H25 0.9300 .
C26 N1 1.324(5) .
C26 C27 1.373(6) .
C26 H26 0.9300 .
C27 C28 1.382(5) .
C27 H27 0.9300 .
C28 C29 1.383(5) .
C28 C33 1.479(5) .
C29 C30 1.369(6) .
C29 H29 0.9300 .
C30 N1 1.327(5) .
C30 H30 0.9300 .
C32 C31 1.378(5) .
C32 C33 1.385(5) .
C32 H32 0.93(4) .
C33 C34 1.368(5) .
C34 C35 1.384(5) .
C34 H34 0.9300 .
C35 N2 1.325(5) .
C35 H35 0.9300 .
N1 Co2 2.200(3) .
N2 C31 1.335(5) .
N2 Co2 2.180(3) 1_645
N3 Co2 2.159(3) .
N4 Co1 2.125(3) .
O1 Co1 2.097(3) .
O6 Co2 2.095(3) .
O8 Co1 2.112(3) .
O8 H8B 0.847(10) .
O8 H8A 0.844(10) .
O9 Co2 2.076(3) .
O9 H9A 0.836(10) .
O9 H9B 0.842(10) .
O10 Co2 2.095(3) .
O10 H10A 0.75(2) .
O10 H10B 0.88(3) .
O11 H11A 0.8483 .
O11 H11B 0.8473 .
O12 H12A 0.8610 .
O12 H12B 0.8552 .
O13 H13A 0.8508 .
O13 H13B 0.8480 .
Co1 O1 2.097(3) 2_757
Co1 O8 2.112(3) 2_757
Co1 N4 2.125(3) 2_757
Co2 N2 2.180(3) 1_465
C31 H31 0.9300 .
